data_7705075
loop_
_publ_author_name
'Mo, Xiu-Fang'
'Xiong, Chang-Feng'
'Chen, Ze-Wen'
'Liu, Chao'
'He, Piao'
'Tong, Hai-Xia'
'Yi, Xiao-Yi'

_publ_section_title
;
 Zinc complexes supported by pyridine-<i>N</i>-oxide ligands: synthesis,
 structures and catalytic Michael addition reactions.
;
_journal_issue 35
_journal_name_full 'Dalton transactions (Cambridge, England : 2003)'
_journal_page_first 12365
_journal_page_last 12371
_journal_paper_doi 10.1039/d0dt00185f
_journal_volume 49
_journal_year 2020
_chemical_formula_sum 'C14 H17 N3 O5'
_chemical_formula_weight 307.30
_space_group_crystal_system orthorhombic
_space_group_IT_number 61
_space_group_name_Hall '-P 2ac 2ab'
_space_group_name_H-M_alt 'P b c a'
_atom_sites_solution_hydrogens mixed
_audit_creation_method SHELXL-2013
_audit_update_record
;
2020-06-23 deposited with the CCDC.	2020-08-03 downloaded from the CCDC.
;
_cell_angle_alpha 90
_cell_angle_beta 90
_cell_angle_gamma 90
_cell_formula_units_Z 8
_cell_length_a 16.0485(5)
_cell_length_b 8.2154(2)
_cell_length_c 22.2672(6)
_cell_measurement_reflns_used 2856
_cell_measurement_temperature 296(2)
_cell_measurement_theta_max 28.62
_cell_measurement_theta_min 1.85
_cell_volume 2935.82(14)
_computing_cell_refinement 'Bruker SAINT'
_computing_data_collection 'Bruker APEX2'
_computing_data_reduction 'Bruker SAINT'
_computing_molecular_graphics 'Bruker SHELXTL'
_computing_publication_material 'Bruker SHELXTL'
_computing_structure_refinement 'SHELXL-2013 (Sheldrick, 2013)'
_computing_structure_solution 'SHELXL-2013 (Sheldrick, 2013)'
_diffrn_ambient_temperature 296(2)
_diffrn_measured_fraction_theta_full 0.993
_diffrn_measured_fraction_theta_max 0.994
_diffrn_measurement_device_type 'Bruker APEX-II CCD'
_diffrn_measurement_method 'phi and omega scans'
_diffrn_radiation_type MoK\a
_diffrn_radiation_wavelength 0.71073
_diffrn_reflns_av_R_equivalents 0.0620
_diffrn_reflns_av_unetI/netI 0.0702
_diffrn_reflns_Laue_measured_fraction_full 0.993
_diffrn_reflns_Laue_measured_fraction_max 0.994
_diffrn_reflns_limit_h_max 16
_diffrn_reflns_limit_h_min -19
_diffrn_reflns_limit_k_max 7
_diffrn_reflns_limit_k_min -10
_diffrn_reflns_limit_l_max 23
_diffrn_reflns_limit_l_min -27
_diffrn_reflns_number 14549
_diffrn_reflns_point_group_measured_fraction_full 0.993
_diffrn_reflns_point_group_measured_fraction_max 0.994
_diffrn_reflns_theta_full 25.242
_diffrn_reflns_theta_max 25.998
_diffrn_reflns_theta_min 2.226
_diffrn_source 'fine-focus sealed tube'
_exptl_absorpt_coefficient_mu 0.107
_exptl_absorpt_correction_T_max 0.7456
_exptl_absorpt_correction_T_min 0.6444
_exptl_absorpt_correction_type multi-scan
_exptl_absorpt_process_details
'SADABS-2008/1 - Bruker AXS was used for absorption correction. wR2(int) was 0.0672 before and 0.0527 after correction. The Ratio of minimum to maximum transmission is 0.8148. The  Lambda/2 correction factor is 0.0015.'
_exptl_crystal_colour yellow
_exptl_crystal_density_diffrn 1.391
_exptl_crystal_description block
_exptl_crystal_F_000 1296
_exptl_crystal_size_max 0.400
_exptl_crystal_size_mid 0.300
_exptl_crystal_size_min 0.200
_refine_diff_density_max 0.766
_refine_diff_density_min -0.389
_refine_diff_density_rms 0.070
_refine_ls_extinction_method none
_refine_ls_goodness_of_fit_ref 1.046
_refine_ls_hydrogen_treatment constr
_refine_ls_matrix_type full
_refine_ls_number_parameters 208
_refine_ls_number_reflns 2865
_refine_ls_number_restraints 0
_refine_ls_restrained_S_all 1.046
_refine_ls_R_factor_all 0.1417
_refine_ls_R_factor_gt 0.0793
_refine_ls_shift/su_max 0.000
_refine_ls_shift/su_mean 0.000
_refine_ls_structure_factor_coef Fsqd
_refine_ls_weighting_details
;
 w=1/[\s^2^(Fo^2^)+(0.1126P)^2^+0.7322P]
 where P=(Fo^2^+2Fc^2^)/3
;
_refine_ls_weighting_scheme calc
_refine_ls_wR_factor_gt 0.1896
_refine_ls_wR_factor_ref 0.2090
_reflns_Friedel_coverage 0.000
_reflns_number_gt 1715
_reflns_number_total 2865
_reflns_threshold_expression 'I > 2\s(I)'
_cod_data_source_file d0dt00185f2.cif
_cod_data_source_block HL2
_cod_depositor_comments 'Adding full bibliography for 7705072--7705075.cif.'
_cod_database_code 7705075
_shelx_space_group_comment
;
The symmetry employed for this shelxl refinement is uniquely defined
by the following loop, which should always be used as a source of
symmetry information in preference to the above space-group names.
They are only intended as comments.
;
_shelx_estimated_absorpt_t_min 0.958
_shelx_estimated_absorpt_t_max 0.979
_shelxl_version_number 2013-2

loop_
_space_group_symop_operation_xyz
'x, y, z'
'-x+1/2, -y, z+1/2'
'x+1/2, -y+1/2, -z'
'-x, y+1/2, -z+1/2'
'-x, -y, -z'
'x-1/2, y, -z-1/2'
'-x-1/2, y-1/2, z'
'x, -y-1/2, z-1/2'

loop_
_atom_site_label
_atom_site_type_symbol
_atom_site_fract_x
_atom_site_fract_y
_atom_site_fract_z
_atom_site_U_iso_or_equiv
_atom_site_adp_type
_atom_site_occupancy
_atom_site_site_symmetry_order
_atom_site_calc_flag
_atom_site_refinement_flags_posn
_atom_site_refinement_flags_adp
_atom_site_refinement_flags_occupancy
_atom_site_disorder_assembly
_atom_site_disorder_group
C10 C 0.2959(2) 0.1763(4) 0.28480(14) 0.0271(8) Uani 1 1 d . . . . .
C12 C 0.2856(2) 0.0194(4) 0.37549(16) 0.0391(9) Uani 1 1 d . . . . .
H12 H 0.2533 -0.0287 0.4053 0.047 Uiso 1 1 calc R U . . .
C9 C 0.2567(2) 0.2662(4) 0.23662(14) 0.0270(8) Uani 1 1 d . . . . .
N1 N 0.34976(17) 0.5367(3) 0.08872(12) 0.0297(7) Uani 1 1 d . . . . .
C6 C 0.2438(2) 0.4211(4) 0.15520(14) 0.0258(8) Uani 1 1 d . . . . .
C5 C 0.2675(2) 0.5219(4) 0.10496(14) 0.0257(8) Uani 1 1 d . . . . .
C2 C 0.3153(2) 0.7181(4) 0.00993(15) 0.0328(9) Uani 1 1 d . . . . .
H2 H 0.3322 0.7862 -0.0211 0.039 Uiso 1 1 calc R U . . .
C8 C 0.1719(2) 0.2848(4) 0.22556(15) 0.0305(8) Uani 1 1 d . . . . .
H8 H 0.1286 0.2404 0.2480 0.037 Uiso 1 1 calc R U . . .
C1 C 0.3725(2) 0.6348(4) 0.04270(15) 0.0344(9) Uani 1 1 d . . . . .
H1 H 0.4287 0.6454 0.0333 0.041 Uiso 1 1 calc R U . . .
C4 C 0.2093(2) 0.6045(4) 0.07050(14) 0.0306(8) Uani 1 1 d . . . . .
H4 H 0.1531 0.5942 0.0799 0.037 Uiso 1 1 calc R U . . .
C7 C 0.1640(2) 0.3818(4) 0.17484(14) 0.0301(8) Uani 1 1 d . . . . .
H7 H 0.1143 0.4147 0.1572 0.036 Uiso 1 1 calc R U . . .
C11 C 0.2488(2) 0.1011(4) 0.32982(14) 0.0309(8) Uani 1 1 d . . . . .
H11 H 0.1910 0.1073 0.3283 0.037 Uiso 1 1 calc R U . . .
C3 C 0.2317(2) 0.7003(4) 0.02333(15) 0.0339(9) Uani 1 1 d . . . . .
H3 H 0.1914 0.7530 0.0005 0.041 Uiso 1 1 calc R U . . .
C14 C 0.4178(2) 0.0803(4) 0.33420(15) 0.0350(9) Uani 1 1 d . . . . .
H14 H 0.4755 0.0728 0.3356 0.042 Uiso 1 1 calc R U . . .
C13 C 0.3714(2) 0.0082(5) 0.37752(16) 0.0406(10) Uani 1 1 d . . . . .
H13 H 0.3973 -0.0487 0.4085 0.049 Uiso 1 1 calc R U . . .
N3 N 0.29854(16) 0.3492(3) 0.19324(11) 0.0254(7) Uani 1 1 d . . . . .
H3A H 0.3519 0.3553 0.1904 0.030 Uiso 1 1 calc R U . . .
O1 O 0.40923(15) 0.4551(3) 0.11698(11) 0.0395(7) Uani 1 1 d . . . . .
O2 O 0.43012(14) 0.2339(3) 0.24803(10) 0.0344(6) Uani 1 1 d . . . . .
N2 N 0.38071(17) 0.1637(3) 0.28878(12) 0.0299(7) Uani 1 1 d . . . . .
O3 O 0.03756(17) 0.0186(3) 0.30994(12) 0.0443(7) Uani 1 1 d G . . . .
H3B H 0.0420 -0.0564 0.2839 0.066 Uiso 1 1 d G U . . .
H3C H 0.0043 0.0870 0.2942 0.066 Uiso 1 1 d G U . . .
O4 O 0.5274(2) 0.7562(4) -0.02636(14) 0.0623(9) Uani 1 1 d G . . . .
H4A H 0.5410 0.6661 -0.0423 0.093 Uiso 1 1 d G U . . .
H4B H 0.5023 0.8077 -0.0541 0.093 Uiso 1 1 d G U . . .
O5 O 0.4250(2) 1.0071(4) -0.06903(14) 0.0694(9) Uani 1 1 d G . . . .
H5A H 0.4511 1.0911 -0.0570 0.104 Uiso 1 1 d G U . . .
H5B H 0.4396 0.9964 -0.1055 0.104 Uiso 1 1 d G U . . .

loop_
_atom_site_aniso_label
_atom_site_aniso_U_11
_atom_site_aniso_U_22
_atom_site_aniso_U_33
_atom_site_aniso_U_23
_atom_site_aniso_U_13
_atom_site_aniso_U_12
C10 0.028(2) 0.0250(17) 0.028(2) -0.0071(14) -0.0036(15) -0.0006(14)
C12 0.044(2) 0.043(2) 0.030(2) 0.0020(16) 0.0046(17) -0.0041(18)
C9 0.029(2) 0.0241(18) 0.0275(19) -0.0059(14) 0.0005(15) 0.0000(14)
N1 0.0289(17) 0.0300(16) 0.0301(17) -0.0031(12) 0.0002(13) -0.0032(13)
C6 0.0278(19) 0.0272(18) 0.0224(18) -0.0080(14) -0.0002(15) 0.0005(14)
C5 0.029(2) 0.0244(17) 0.0240(18) -0.0075(14) -0.0026(14) 0.0022(14)
C2 0.047(2) 0.0264(18) 0.025(2) -0.0033(14) 0.0017(16) -0.0003(17)
C8 0.028(2) 0.0341(19) 0.029(2) -0.0084(15) 0.0004(15) -0.0002(15)
C1 0.036(2) 0.032(2) 0.035(2) -0.0045(16) 0.0034(17) -0.0063(16)
C4 0.030(2) 0.031(2) 0.030(2) -0.0055(15) -0.0036(15) 0.0016(15)
C7 0.0244(19) 0.034(2) 0.031(2) -0.0084(15) -0.0019(15) 0.0005(15)
C11 0.033(2) 0.0298(18) 0.030(2) -0.0008(15) 0.0033(16) -0.0009(15)
C3 0.042(2) 0.0300(19) 0.029(2) -0.0053(15) -0.0078(17) 0.0059(17)
C14 0.034(2) 0.037(2) 0.034(2) 0.0064(16) -0.0077(16) 0.0023(16)
C13 0.045(3) 0.043(2) 0.033(2) 0.0082(17) -0.0036(17) -0.0005(19)
N3 0.0240(15) 0.0268(14) 0.0253(16) -0.0036(11) -0.0041(12) 0.0005(12)
O1 0.0270(14) 0.0487(16) 0.0428(16) 0.0139(12) -0.0047(11) 0.0049(12)
O2 0.0290(14) 0.0411(15) 0.0332(15) 0.0075(11) 0.0002(11) -0.0027(11)
N2 0.0320(17) 0.0305(16) 0.0271(16) 0.0000(12) 0.0033(13) -0.0049(13)
O3 0.0367(16) 0.0500(17) 0.0462(17) -0.0051(13) -0.0072(12) 0.0048(13)
O4 0.056(2) 0.059(2) 0.072(2) 0.0095(16) 0.0121(17) 0.0016(16)
O5 0.073(2) 0.074(2) 0.061(2) 0.0087(16) 0.0088(18) 0.0019(17)

loop_
_atom_type_symbol
_atom_type_description
_atom_type_scat_dispersion_real
_atom_type_scat_dispersion_imag
_atom_type_scat_source
C C 0.0033 0.0016 'International Tables Vol C Tables 4.2.6.8 and 6.1.1.4'
H H 0.0000 0.0000 'International Tables Vol C Tables 4.2.6.8 and 6.1.1.4'
N N 0.0061 0.0033 'International Tables Vol C Tables 4.2.6.8 and 6.1.1.4'
O O 0.0106 0.0060 'International Tables Vol C Tables 4.2.6.8 and 6.1.1.4'

loop_
_geom_angle_atom_site_label_1
_geom_angle_atom_site_label_2
_geom_angle_atom_site_label_3
_geom_angle
_geom_angle_site_symmetry_1
_geom_angle_site_symmetry_3
_geom_angle_publ_flag
N2 C10 C11 117.2(3) . . ?
N2 C10 C9 121.3(3) . . ?
C11 C10 C9 121.5(3) . . ?
C11 C12 C13 119.5(3) . . ?
C11 C12 H12 120.3 . . ?
C13 C12 H12 120.3 . . ?
N3 C9 C8 107.6(3) . . ?
N3 C9 C10 124.7(3) . . ?
C8 C9 C10 127.7(3) . . ?
O1 N1 C1 117.8(3) . . ?
O1 N1 C5 121.5(3) . . ?
C1 N1 C5 120.7(3) . . ?
N3 C6 C7 107.4(3) . . ?
N3 C6 C5 124.3(3) . . ?
C7 C6 C5 128.3(3) . . ?
N1 C5 C4 117.2(3) . . ?
N1 C5 C6 120.5(3) . . ?
C4 C5 C6 122.2(3) . . ?
C1 C2 C3 119.1(3) . . ?
C1 C2 H2 120.4 . . ?
C3 C2 H2 120.4 . . ?
C7 C8 C9 107.2(3) . . ?
C7 C8 H8 126.4 . . ?
C9 C8 H8 126.4 . . ?
N1 C1 C2 121.7(3) . . ?
N1 C1 H1 119.1 . . ?
C2 C1 H1 119.1 . . ?
C3 C4 C5 122.2(3) . . ?
C3 C4 H4 118.9 . . ?
C5 C4 H4 118.9 . . ?
C8 C7 C6 107.7(3) . . ?
C8 C7 H7 126.1 . . ?
C6 C7 H7 126.1 . . ?
C12 C11 C10 121.5(3) . . ?
C12 C11 H11 119.3 . . ?
C10 C11 H11 119.3 . . ?
C4 C3 C2 118.9(3) . . ?
C4 C3 H3 120.5 . . ?
C2 C3 H3 120.5 . . ?
C13 C14 N2 120.7(3) . . ?
C13 C14 H14 119.7 . . ?
N2 C14 H14 119.7 . . ?
C14 C13 C12 119.7(3) . . ?
C14 C13 H13 120.2 . . ?
C12 C13 H13 120.2 . . ?
C6 N3 C9 110.0(3) . . ?
C6 N3 H3A 125.0 . . ?
C9 N3 H3A 125.0 . . ?
O2 N2 C14 117.6(3) . . ?
O2 N2 C10 120.9(3) . . ?
C14 N2 C10 121.5(3) . . ?
H3B O3 H3C 104.5 . . ?
H4A O4 H4B 104.5 . . ?
H5A O5 H5B 104.5 . . ?

loop_
_geom_bond_atom_site_label_1
_geom_bond_atom_site_label_2
_geom_bond_distance
_geom_bond_site_symmetry_2
_geom_bond_publ_flag
C10 N2 1.369(4) . ?
C10 C11 1.399(5) . ?
C10 C9 1.446(5) . ?
C12 C11 1.354(5) . ?
C12 C13 1.381(5) . ?
C12 H12 0.9300 . ?
C9 N3 1.359(4) . ?
C9 C8 1.392(5) . ?
N1 O1 1.325(3) . ?
N1 C1 1.354(4) . ?
N1 C5 1.374(4) . ?
C6 N3 1.356(4) . ?
C6 C7 1.391(5) . ?
C6 C5 1.443(5) . ?
C5 C4 1.386(4) . ?
C2 C1 1.357(5) . ?
C2 C3 1.383(5) . ?
C2 H2 0.9300 . ?
C8 C7 1.388(5) . ?
C8 H8 0.9300 . ?
C1 H1 0.9300 . ?
C4 C3 1.361(5) . ?
C4 H4 0.9300 . ?
C7 H7 0.9300 . ?
C11 H11 0.9300 . ?
C3 H3 0.9300 . ?
C14 C13 1.355(5) . ?
C14 N2 1.358(4) . ?
C14 H14 0.9300 . ?
C13 H13 0.9300 . ?
N3 H3A 0.8600 . ?
O2 N2 1.336(3) . ?
O3 H3B 0.8499 . ?
O3 H3C 0.8500 . ?
O4 H4A 0.8498 . ?
O4 H4B 0.8497 . ?
O5 H5A 0.8501 . ?
O5 H5B 0.8500 . ?

loop_
_geom_torsion_atom_site_label_1
_geom_torsion_atom_site_label_2
_geom_torsion_atom_site_label_3
_geom_torsion_atom_site_label_4
_geom_torsion
_geom_torsion_site_symmetry_1
_geom_torsion_site_symmetry_2
_geom_torsion_site_symmetry_3
_geom_torsion_site_symmetry_4
_geom_torsion_publ_flag
N2 C10 C9 N3 -2.4(5) . . . . ?
C11 C10 C9 N3 176.4(3) . . . . ?
N2 C10 C9 C8 177.5(3) . . . . ?
C11 C10 C9 C8 -3.6(5) . . . . ?
O1 N1 C5 C4 -176.3(3) . . . . ?
C1 N1 C5 C4 3.1(4) . . . . ?
O1 N1 C5 C6 2.5(4) . . . . ?
C1 N1 C5 C6 -178.1(3) . . . . ?
N3 C6 C5 N1 7.2(5) . . . . ?
C7 C6 C5 N1 -174.4(3) . . . . ?
N3 C6 C5 C4 -174.1(3) . . . . ?
C7 C6 C5 C4 4.3(5) . . . . ?
N3 C9 C8 C7 -0.5(4) . . . . ?
C10 C9 C8 C7 179.6(3) . . . . ?
O1 N1 C1 C2 177.6(3) . . . . ?
C5 N1 C1 C2 -1.9(5) . . . . ?
C3 C2 C1 N1 -1.0(5) . . . . ?
N1 C5 C4 C3 -1.7(5) . . . . ?
C6 C5 C4 C3 179.6(3) . . . . ?
C9 C8 C7 C6 0.3(4) . . . . ?
N3 C6 C7 C8 0.0(3) . . . . ?
C5 C6 C7 C8 -178.6(3) . . . . ?
C13 C12 C11 C10 -0.8(5) . . . . ?
N2 C10 C11 C12 0.1(5) . . . . ?
C9 C10 C11 C12 -178.8(3) . . . . ?
C5 C4 C3 C2 -1.1(5) . . . . ?
C1 C2 C3 C4 2.5(5) . . . . ?
N2 C14 C13 C12 0.0(5) . . . . ?
C11 C12 C13 C14 0.7(6) . . . . ?
C7 C6 N3 C9 -0.3(3) . . . . ?
C5 C6 N3 C9 178.4(3) . . . . ?
C8 C9 N3 C6 0.5(4) . . . . ?
C10 C9 N3 C6 -179.5(3) . . . . ?
C13 C14 N2 O2 179.1(3) . . . . ?
C13 C14 N2 C10 -0.7(5) . . . . ?
C11 C10 N2 O2 -179.1(3) . . . . ?
C9 C10 N2 O2 -0.2(4) . . . . ?
C11 C10 N2 C14 0.6(4) . . . . ?
C9 C10 N2 C14 179.5(3) . . . . ?
